data_7240078
loop_
_publ_author_name
'Kang, Kaijin'
'Meng, Xianghe'
'Liang, Fei'
'Tang, Jian'
'Zeng, Tixian'
'Yin, Wenlong'
'Lin, Zheshuai'
'Xia, Mingjun'

_publ_section_title
;
 Hydroisocyanurates X2Y(H2C3N3O3)4&#x2022;4H2O (X = K, Cs; Y = Zn, Cd)
 with large birefringence stemming from \p&#x2212;conjugated
 (H2C3N3O3)&#x2212; anions
;
_journal_name_full CrystEngComm
_journal_paper_doi 10.1039/D0CE00094A
_journal_year 2020
_chemical_formula_moiety '0.5(C24 H32 Cd2 K4 N24 O32)'
_chemical_formula_sum 'C12 H16 Cd K2 N12 O16'
_chemical_formula_weight 774.97
_space_group_crystal_system monoclinic
_space_group_IT_number 12
_space_group_name_Hall '-C 2y'
_space_group_name_H-M_alt 'C 1 2/m 1'
_atom_sites_solution_hydrogens geom
_atom_sites_solution_primary direct
_atom_sites_solution_secondary difmap
_audit_creation_date 2020-01-17
_audit_creation_method
;
Olex2 1.2
(compiled 2018.05.29 svn.r3508 for OlexSys, GUI svn.r5506)
;
_audit_update_record
;
2020-01-17 deposited with the CCDC.	2020-03-02 downloaded from the CCDC.
;
_cell_angle_alpha 90.00
_cell_angle_beta 99.247(6)
_cell_angle_gamma 90.00
_cell_formula_units_Z 2
_cell_length_a 10.6404(6)
_cell_length_b 16.1413(10)
_cell_length_c 7.0699(4)
_cell_measurement_reflns_used 5650
_cell_measurement_temperature 293(2)
_cell_measurement_theta_max 26.3740
_cell_measurement_theta_min 3.5080
_cell_volume 1198.48(12)
_computing_molecular_graphics 'Olex2 (Dolomanov et al., 2009)'
_computing_publication_material 'Olex2 (Dolomanov et al., 2009)'
_computing_structure_refinement 'XL (Sheldrick, 2008)'
_computing_structure_solution 'SHELXS-97 (Sheldrick, 2008)'
_diffrn_ambient_temperature 293(2)
_diffrn_measured_fraction_theta_full 0.997
_diffrn_measured_fraction_theta_max 0.997
_diffrn_measurement_device_type 'XtaLAB Synergy, Dualflex, HyPix'
_diffrn_measurement_method '\f and \w scans'
_diffrn_radiation_monochromator graphite
_diffrn_radiation_type MoK\a
_diffrn_radiation_wavelength 0.71073
_diffrn_reflns_av_R_equivalents 0.0238
_diffrn_reflns_av_unetI/netI 0.0163
_diffrn_reflns_limit_h_max 13
_diffrn_reflns_limit_h_min -13
_diffrn_reflns_limit_k_max 17
_diffrn_reflns_limit_k_min -20
_diffrn_reflns_limit_l_max 8
_diffrn_reflns_limit_l_min -8
_diffrn_reflns_number 6523
_diffrn_reflns_theta_full 26.37
_diffrn_reflns_theta_max 26.37
_diffrn_reflns_theta_min 3.47
_diffrn_source 'fine-focus sealed tube'
_diffrn_standards_number 0
_exptl_absorpt_coefficient_mu 1.366
_exptl_absorpt_correction_type none
_exptl_crystal_colour colorless
_exptl_crystal_density_diffrn 2.148
_exptl_crystal_density_method 'not measured'
_exptl_crystal_description Prism
_exptl_crystal_F_000 772
_refine_diff_density_max 1.258
_refine_diff_density_min -0.396
_refine_diff_density_rms 0.078
_refine_ls_extinction_method none
_refine_ls_goodness_of_fit_ref 1.113
_refine_ls_hydrogen_treatment mixed
_refine_ls_matrix_type full
_refine_ls_number_parameters 115
_refine_ls_number_reflns 1273
_refine_ls_number_restraints 0
_refine_ls_restrained_S_all 1.113
_refine_ls_R_factor_all 0.0198
_refine_ls_R_factor_gt 0.0197
_refine_ls_shift/su_max 0.000
_refine_ls_shift/su_mean 0.000
_refine_ls_structure_factor_coef Fsqd
_refine_ls_weighting_details 'calc w=1/[\s^2^(Fo^2^)+(0.0277P)^2^+1.4310P] where P=(Fo^2^+2Fc^2^)/3'
_refine_ls_weighting_scheme calc
_refine_ls_wR_factor_gt 0.0514
_refine_ls_wR_factor_ref 0.0515
_reflns_number_gt 1254
_reflns_number_total 1273
_reflns_threshold_expression >2sigma(I)
_cod_data_source_file d0ce00094a2.cif
_cod_data_source_block k2cd
_cod_original_cell_volume 1198.47(12)
_cod_database_code 7240078
_olex2_refinement_description
;
1. Fixed Uiso
 At 1.2 times of:
  All N(H) groups
2.a Aromatic/amide H refined with riding coordinates:
 N3(H3), N4(H4A)
;
_olex2_submission_special_instructions 'No special instructions were received'

loop_
_space_group_symop_id
_space_group_symop_operation_xyz
1 'x, y, z'
2 '-x, y, -z'
3 'x+1/2, y+1/2, z'
4 '-x+1/2, y+1/2, -z'
5 '-x, -y, -z'
6 'x, -y, z'
7 '-x+1/2, -y+1/2, -z'
8 'x+1/2, -y+1/2, z'

loop_
_atom_site_label
_atom_site_type_symbol
_atom_site_fract_x
_atom_site_fract_y
_atom_site_fract_z
_atom_site_U_iso_or_equiv
_atom_site_adp_type
_atom_site_occupancy
_atom_site_calc_flag
_atom_site_disorder_assembly
_atom_site_disorder_group
_atom_site_site_symmetry_order
_atom_site_refinement_flags_posn
_atom_site_refinement_flags_adp
_atom_site_refinement_flags_occupancy
K1 K 0.85887(6) 0.5000 0.71616(9) 0.02939(15) Uani 1 d . . 2 S T P
Cd1 Cd 0.5000 0.5000 0.5000 0.01919(10) Uani 1 d . . 4 S T P
C1 C 0.39632(15) 0.31643(10) 0.4116(2) 0.0160(3) Uani 1 d . . 1 . . .
C2 C 0.60038(15) 0.31371(10) 0.0942(2) 0.0168(3) Uani 1 d . . 1 . . .
C3 C 0.5000 0.18428(15) 0.5000 0.0192(5) Uani 1 d . . 2 S T P
C4 C 0.5000 0.18152(15) 0.0000 0.0195(5) Uani 1 d . . 2 S T P
O1 O 0.29936(11) 0.35182(8) 0.33098(19) 0.0234(3) Uani 1 d . . 1 . . .
O4 O 0.69042(18) 0.5000 0.3683(3) 0.0254(4) Uani 1 d . . 2 S T P
O2 O 0.60396(19) 0.5000 0.8237(3) 0.0257(4) Uani 1 d . . 2 S T P
O3 O 0.69550(11) 0.34901(8) 0.18398(19) 0.0238(3) Uani 1 d . . 1 . . .
O5 O 0.5000 0.10876(11) 0.5000 0.0290(4) Uani 1 d . . 2 S T P
O6 O 0.5000 0.10604(11) 0.0000 0.0302(4) Uani 1 d . . 2 S T P
N1 N 0.5000 0.35871(12) 0.5000 0.0164(4) Uani 1 d . . 2 S T P
N2 N 0.5000 0.35626(12) 0.0000 0.0180(4) Uani 1 d . . 2 S T P
N3 N 0.40011(13) 0.23074(9) 0.4110(2) 0.0195(3) Uani 1 d . . 1 . . .
H3 H 0.3352 0.2049 0.3505 0.023 Uiso 1 calc . . 1 R . .
N4 N 0.59896(13) 0.22806(9) 0.0923(2) 0.0200(3) Uani 1 d . . 1 . . .
H4A H 0.6642 0.2024 0.1526 0.024 Uiso 1 calc . . 1 R . .
H2 H 0.579(2) 0.5409(17) 0.873(4) 0.045(7) Uiso 1 d . . 1 . . .
H4 H 0.697(2) 0.5395(16) 0.303(4) 0.042(7) Uiso 1 d . . 1 . . .

loop_
_atom_site_aniso_label
_atom_site_aniso_U_11
_atom_site_aniso_U_22
_atom_site_aniso_U_33
_atom_site_aniso_U_23
_atom_site_aniso_U_13
_atom_site_aniso_U_12
K1 0.0290(3) 0.0212(3) 0.0349(3) 0.000 -0.0041(2) 0.000
Cd1 0.02106(14) 0.01252(14) 0.02297(15) 0.000 0.00044(9) 0.000
C1 0.0169(8) 0.0147(8) 0.0159(7) 0.0004(6) 0.0016(6) -0.0011(6)
C2 0.0179(8) 0.0161(8) 0.0161(7) -0.0004(6) 0.0020(6) 0.0007(6)
C3 0.0187(11) 0.0169(12) 0.0215(12) 0.000 0.0018(9) 0.000
C4 0.0198(11) 0.0171(12) 0.0203(12) 0.000 -0.0012(9) 0.000
O1 0.0172(6) 0.0177(6) 0.0316(7) 0.0019(5) -0.0072(5) 0.0015(5)
O4 0.0299(10) 0.0165(9) 0.0302(10) 0.000 0.0059(8) 0.000
O2 0.0358(10) 0.0162(9) 0.0245(10) 0.000 0.0027(8) 0.000
O3 0.0182(6) 0.0185(7) 0.0307(7) -0.0037(5) -0.0076(5) -0.0010(5)
O5 0.0280(9) 0.0117(9) 0.0443(12) 0.000 -0.0031(8) 0.000
O6 0.0313(10) 0.0128(9) 0.0412(11) 0.000 -0.0102(8) 0.000
N1 0.0146(9) 0.0121(9) 0.0210(10) 0.000 -0.0019(7) 0.000
N2 0.0165(9) 0.0148(10) 0.0209(10) 0.000 -0.0028(7) 0.000
N3 0.0157(7) 0.0134(7) 0.0268(8) -0.0009(6) -0.0042(6) -0.0026(5)
N4 0.0170(7) 0.0149(7) 0.0250(7) 0.0000(6) -0.0058(6) 0.0023(5)

loop_
_atom_type_symbol
_atom_type_description
_atom_type_scat_dispersion_real
_atom_type_scat_dispersion_imag
_atom_type_scat_source
C C 0.0033 0.0016 'International Tables Vol C Tables 4.2.6.8 and 6.1.1.4'
H H 0.0000 0.0000 'International Tables Vol C Tables 4.2.6.8 and 6.1.1.4'
Cd Cd -0.8075 1.2024 'International Tables Vol C Tables 4.2.6.8 and 6.1.1.4'
K K 0.2009 0.2494 'International Tables Vol C Tables 4.2.6.8 and 6.1.1.4'
N N 0.0061 0.0033 'International Tables Vol C Tables 4.2.6.8 and 6.1.1.4'
O O 0.0106 0.0060 'International Tables Vol C Tables 4.2.6.8 and 6.1.1.4'

loop_
_geom_angle_atom_site_label_1
_geom_angle_atom_site_label_2
_geom_angle_atom_site_label_3
_geom_angle
_geom_angle_site_symmetry_1
_geom_angle_site_symmetry_3
_geom_angle_publ_flag
K1 K1 K1 100.03(2) 5_767 5_766 ?
Cd1 K1 K1 143.66(2) . 5_767 ?
Cd1 K1 K1 116.31(2) . 5_766 ?
O1 K1 K1 112.54(3) 2_656 5_767 ?
O1 K1 K1 110.47(3) 5_666 5_766 ?
O1 K1 K1 110.47(3) 2_656 5_766 ?
O1 K1 K1 112.54(3) 5_666 5_767 ?
O1 K1 Cd1 55.98(3) 5_666 . ?
O1 K1 Cd1 55.98(3) 2_656 . ?
O1 K1 O1 110.38(5) 2_656 5_666 ?
O1 K1 O2 59.20(3) 5_666 . ?
O1 K1 O2 59.20(3) 2_656 . ?
O4 K1 K1 179.16(5) . 5_767 ?
O4 K1 K1 79.12(4) . 5_766 ?
O4 K1 Cd1 37.19(4) . . ?
O4 K1 O1 67.85(3) . 2_656 ?
O4 K1 O1 67.85(3) . 5_666 ?
O4 K1 O2 74.91(6) . . ?
O4 K1 O5 81.36(4) . 7_656 ?
O4 K1 O5 81.36(4) . 3 ?
O4 K1 O6 143.40(3) . 7_656 ?
O4 K1 O6 143.40(3) . 3_556 ?
O2 K1 K1 105.93(4) . 5_767 ?
O2 K1 K1 154.03(5) . 5_766 ?
O2 K1 Cd1 37.72(4) . . ?
O5 K1 K1 37.25(3) 7_656 5_766 ?
O5 K1 K1 37.25(3) 3 5_766 ?
O5 K1 K1 97.972(18) 7_656 5_767 ?
O5 K1 K1 97.972(18) 3 5_767 ?
O5 K1 Cd1 110.658(17) 7_656 . ?
O5 K1 Cd1 110.658(17) 3 . ?
O5 K1 O1 140.85(4) 3 2_656 ?
O5 K1 O1 140.85(4) 7_656 5_666 ?
O5 K1 O1 77.37(4) 7_656 2_656 ?
O5 K1 O1 77.37(4) 3 5_666 ?
O5 K1 O2 135.69(3) 3 . ?
O5 K1 O2 135.69(3) 7_656 . ?
O5 K1 O5 74.51(6) 7_656 3 ?
O6 K1 K1 98.041(18) 7_656 5_766 ?
O6 K1 K1 98.041(18) 3_556 5_766 ?
O6 K1 K1 36.59(3) 3_556 5_767 ?
O6 K1 K1 36.59(3) 7_656 5_767 ?
O6 K1 Cd1 130.29(2) 3_556 . ?
O6 K1 Cd1 130.29(2) 7_656 . ?
O6 K1 O1 79.53(4) 3_556 5_666 ?
O6 K1 O1 142.86(4) 7_656 5_666 ?
O6 K1 O1 142.86(4) 3_556 2_656 ?
O6 K1 O1 79.53(4) 7_656 2_656 ?
O6 K1 O2 102.73(3) 3_556 . ?
O6 K1 O2 102.73(4) 7_656 . ?
O6 K1 O5 118.18(3) 7_656 3 ?
O6 K1 O5 75.55(3) 3_556 3 ?
O6 K1 O5 75.55(3) 7_656 7_656 ?
O6 K1 O5 118.18(3) 3_556 7_656 ?
O6 K1 O6 73.19(6) 3_556 7_656 ?
K1 Cd1 K1 180.0 . 5_666 ?
O4 Cd1 K1 45.79(5) 5_666 5_666 ?
O4 Cd1 K1 45.79(5) . . ?
O4 Cd1 K1 134.21(5) 5_666 . ?
O4 Cd1 K1 134.21(5) . 5_666 ?
O4 Cd1 O4 180.0 . 5_666 ?
O4 Cd1 O2 85.20(7) 5_666 . ?
O4 Cd1 O2 85.20(7) . 5_666 ?
O4 Cd1 O2 94.80(7) 5_666 5_666 ?
O4 Cd1 O2 94.80(7) . . ?
O2 Cd1 K1 49.01(5) . . ?
O2 Cd1 K1 130.99(5) . 5_666 ?
O2 Cd1 K1 130.99(5) 5_666 . ?
O2 Cd1 K1 49.01(5) 5_666 5_666 ?
O2 Cd1 O2 180.0 . 5_666 ?
N1 Cd1 K1 90.0 . . ?
N1 Cd1 K1 90.0 . 5_666 ?
N1 Cd1 K1 90.0 5_666 . ?
N1 Cd1 K1 90.0 5_666 5_666 ?
N1 Cd1 O4 90.0 5_666 . ?
N1 Cd1 O4 90.0 . 5_666 ?
N1 Cd1 O4 90.0 . . ?
N1 Cd1 O4 90.0 5_666 5_666 ?
N1 Cd1 O2 90.0 . 5_666 ?
N1 Cd1 O2 90.0 5_666 5_666 ?
N1 Cd1 O2 90.0 5_666 . ?
N1 Cd1 O2 90.0 . . ?
N1 Cd1 N1 180.0 5_666 . ?
O1 C1 N1 122.37(16) . . ?
O1 C1 N3 118.90(15) . . ?
N1 C1 N3 118.73(15) . . ?
O3 C2 N2 122.19(16) . . ?
O3 C2 N4 118.04(15) . . ?
N2 C2 N4 119.77(15) . . ?
O5 C3 N3 123.22(10) . 2_656 ?
O5 C3 N3 123.22(10) . . ?
N3 C3 N3 113.6(2) . 2_656 ?
O6 C4 N4 123.24(11) . . ?
O6 C4 N4 123.24(11) . 2_655 ?
N4 C4 N4 113.5(2) 2_655 . ?
C1 O1 K1 148.95(11) . 5_666 ?
K1 O4 H4 114(2) . . ?
Cd1 O4 K1 97.02(7) . . ?
Cd1 O4 H4 113.0(19) . . ?
K1 O2 H2 119.6(19) . . ?
Cd1 O2 K1 93.26(7) . . ?
Cd1 O2 H2 106(2) . . ?
K1 O5 K1 105.49(6) 7_656 3_445 ?
C3 O5 K1 127.25(3) . 3_445 ?
C3 O5 K1 127.25(3) . 7_656 ?
K1 O6 K1 106.81(6) 3_444 7_656 ?
C4 O6 K1 126.59(3) . 3_444 ?
C4 O6 K1 126.59(3) . 7_656 ?
C1 N1 Cd1 120.10(10) . . ?
C1 N1 Cd1 120.10(10) 2_656 . ?
C1 N1 C1 119.8(2) . 2_656 ?
C2 N2 C2 118.9(2) 2_655 . ?
C1 N3 H3 117.7 . . ?
C3 N3 C1 124.55(15) . . ?
C3 N3 H3 117.7 . . ?
C2 N4 H4A 118.0 . . ?
C4 N4 C2 124.00(15) . . ?
C4 N4 H4A 118.0 . . ?

loop_
_geom_bond_atom_site_label_1
_geom_bond_atom_site_label_2
_geom_bond_distance
_geom_bond_site_symmetry_2
_geom_bond_publ_flag
K1 K1 4.6165(13) 5_766 ?
K1 K1 4.6103(12) 5_767 ?
K1 Cd1 3.8783(6) . ?
K1 O1 2.9131(13) 2_656 ?
K1 O1 2.9131(13) 5_666 ?
K1 O4 2.801(2) . ?
K1 O2 2.932(2) . ?
K1 O5 2.9000(12) 7_656 ?
K1 O5 2.9000(12) 3 ?
K1 O6 2.8711(12) 3_556 ?
K1 O6 2.8711(12) 7_656 ?
Cd1 K1 3.8783(6) 5_666 ?
Cd1 O4 2.3619(19) . ?
Cd1 O4 2.3619(19) 5_666 ?
Cd1 O2 2.3767(19) . ?
Cd1 O2 2.3767(19) 5_666 ?
Cd1 N1 2.2806(19) 5_666 ?
Cd1 N1 2.2807(19) . ?
C1 O1 1.236(2) . ?
C1 N1 1.3607(18) . ?
C1 N3 1.384(2) . ?
C2 O3 1.243(2) . ?
C2 N2 1.3518(19) . ?
C2 N4 1.383(2) . ?
C3 O5 1.219(3) . ?
C3 N3 1.3686(19) 2_656 ?
C3 N3 1.3686(19) . ?
C4 O6 1.218(3) . ?
C4 N4 1.3703(19) . ?
C4 N4 1.3703(19) 2_655 ?
O1 K1 2.9131(13) 5_666 ?
O4 H4 0.80(3) . ?
O2 H2 0.81(3) . ?
O5 K1 2.9000(12) 3_445 ?
O5 K1 2.9000(12) 7_656 ?
O6 K1 2.8711(12) 7_656 ?
O6 K1 2.8711(12) 3_444 ?
N1 C1 1.3608(18) 2_656 ?
N2 C2 1.3518(19) 2_655 ?
N3 H3 0.8600 . ?
N4 H4A 0.8600 . ?
